data_4083184
loop_
_publ_author_name
'Athukorala Arachchige, Kasun S.'
'Sanz Camacho, Paula'
'Ray, Matthew J.'
'Chalmers, Brian A.'
'Knight, Fergus R.'
'Ashbrook, Sharon E.'
'B\"uhl, Michael'
'Kilian, Petr'
'Slawin, Alexandra M. Z.'
'Woollins, J. Derek'

_publ_section_title
;
 Sterically Restricted Tin Phosphines, Stabilized by Weak Intramolecular
 Donor--Acceptor Interactions
;
_journal_issue 10
_journal_name_full Organometallics
_journal_page_first 2424
_journal_paper_doi 10.1021/om500289b
_journal_volume 33
_journal_year 2014
_chemical_formula_moiety 'C20 H28 Cl P Sn'
_chemical_formula_sum 'C20 H28 Cl P Sn'
_chemical_formula_weight 453.56
_space_group_IT_number 14
_symmetry_cell_setting monoclinic
_symmetry_Int_Tables_number 14
_symmetry_space_group_name_Hall '-P 2yn'
_symmetry_space_group_name_H-M 'P 1 21/n 1'
_atom_sites_solution_hydrogens geom
_atom_sites_solution_primary direct
_atom_sites_solution_secondary difmap
_cell_angle_alpha 90.0000
_cell_angle_beta 93.768(4)
_cell_angle_gamma 90.0000
_cell_formula_units_Z 4
_cell_length_a 10.0545(11)
_cell_length_b 11.7826(13)
_cell_length_c 18.088(2)
_cell_measurement_reflns_used 7251
_cell_measurement_temperature 93
_cell_measurement_theta_max 25.40
_cell_measurement_theta_min 2.30
_cell_volume 2138.2(4)
_computing_cell_refinement 'CrystalClear-SM Expert 3.1 b27'
_computing_data_collection 'CrystalClear-SM Expert 3.1 b27 (Rigaku, 20112)'
_computing_data_reduction 'CrystalClear-SM Expert 3.1 b27'
_computing_molecular_graphics 'CrystalStructure 4.1'
_computing_publication_material 'CrystalStructure 4.1 (Rigaku, 2013)'
_computing_structure_refinement 'SHELXL-2013 (Sheldrick, 2013)'
_computing_structure_solution 'SIR2011 (Burla, et al., 2012)'
_diffrn_ambient_temperature 93
_diffrn_detector_area_resol_mean 7.314
_diffrn_measured_fraction_theta_full 0.996
_diffrn_measured_fraction_theta_max 0.996
_diffrn_measurement_device_type 'Rigaku Mercury70'
_diffrn_measurement_method \w
_diffrn_radiation_type 'Mo K\a'
_diffrn_radiation_wavelength 0.71075
_diffrn_reflns_av_R_equivalents 0.0868
_diffrn_reflns_limit_h_max 11
_diffrn_reflns_limit_h_min -11
_diffrn_reflns_limit_k_max 14
_diffrn_reflns_limit_k_min -12
_diffrn_reflns_limit_l_max 20
_diffrn_reflns_limit_l_min -21
_diffrn_reflns_number 13046
_diffrn_reflns_theta_full 25.00
_diffrn_reflns_theta_max 25.00
_diffrn_reflns_theta_min 2.26
_diffrn_standards_number 0
_exptl_absorpt_coefficient_mu 1.392
_exptl_absorpt_correction_T_max 0.959
_exptl_absorpt_correction_T_min 0.479
_exptl_absorpt_correction_type multi-scan
_exptl_absorpt_process_details 'REQAB (Rigaku, 1998)'
_exptl_crystal_colour colorless
_exptl_crystal_density_diffrn 1.409
_exptl_crystal_density_method 'not measured'
_exptl_crystal_description chunk
_exptl_crystal_F_000 920.00
_exptl_crystal_size_max 0.120
_exptl_crystal_size_mid 0.090
_exptl_crystal_size_min 0.030
_refine_diff_density_max 1.91
_refine_diff_density_min -0.67
_refine_ls_extinction_method none
_refine_ls_goodness_of_fit_ref 0.892
_refine_ls_hydrogen_treatment constr
_refine_ls_number_parameters 208
_refine_ls_number_reflns 3748
_refine_ls_number_restraints 0
_refine_ls_R_factor_gt 0.0666
_refine_ls_shift/su_max 0.000
_refine_ls_structure_factor_coef Fsqd
_refine_ls_weighting_details 'w = 1/[\s^2^(Fo^2^)+(0.1191P)^2^+0.0000P] where P=(Fo^2^+2Fc^2^)/3'
_refine_ls_weighting_scheme calc
_refine_ls_wR_factor_ref 0.2082
_reflns_number_gt 1799
_reflns_number_total 3748
_reflns_threshold_expression F^2^>2.0\s(F^2^)
_cod_data_source_file om500289b_si_002.cif
_cod_data_source_block KAAS-42-1
_cod_depositor_comments 'Adding full bibliography for 4083182--4083185.cif.'
_cod_database_code 4083184

loop_
_symmetry_equiv_pos_site_id
_symmetry_equiv_pos_as_xyz
1 +X,+Y,+Z
2 1/2-X,1/2+Y,1/2-Z
3 -X,-Y,-Z
4 1/2+X,1/2-Y,1/2+Z

loop_
_atom_site_label
_atom_site_type_symbol
_atom_site_fract_x
_atom_site_fract_y
_atom_site_fract_z
_atom_site_U_iso_or_equiv
_atom_site_adp_type
_atom_site_occupancy
_atom_site_site_symmetry_multiplicity
_atom_site_site_symmetry_order
_atom_site_calc_flag
_atom_site_refinement_flags
Sn1 Sn 0.96744(7) 0.20897(6) 0.73079(4) 0.0718(3) Uani 1 4 0 d .
Cl1 Cl 1.1681(2) 0.2711(2) 0.82207(14) 0.0691(7) Uani 1 4 0 d .
P1 P 0.7277(3) 0.1850(2) 0.63270(16) 0.0699(8) Uani 1 4 0 d .
C1 C 0.9489(10) 0.3724(8) 0.6756(5) 0.060(2) Uani 1 4 0 d .
C2 C 1.0398(10) 0.4554(9) 0.6949(6) 0.073(3) Uani 1 4 0 d .
C3 C 1.0463(11) 0.5597(10) 0.6583(7) 0.080(3) Uani 1 4 0 d .
C4 C 0.9592(11) 0.5794(8) 0.5990(6) 0.068(3) Uani 1 4 0 d .
C5 C 0.8656(10) 0.4971(8) 0.5772(5) 0.062(2) Uani 1 4 0 d .
C6 C 0.7852(11) 0.5304(9) 0.5146(6) 0.072(3) Uani 1 4 0 d .
C7 C 0.6901(12) 0.4560(11) 0.4860(6) 0.085(3) Uani 1 4 0 d .
C8 C 0.6742(11) 0.3505(10) 0.5218(6) 0.081(3) Uani 1 4 0 d .
C9 C 0.7505(10) 0.3167(9) 0.5825(5) 0.067(3) Uani 1 4 0 d .
C10 C 0.8543(9) 0.3907(8) 0.6135(5) 0.056(2) Uani 1 4 0 d .
C11 C 0.9404(13) 0.6832(9) 0.5464(7) 0.087(3) Uani 1 4 0 d .
C12 C 0.8266(14) 0.6464(10) 0.4921(7) 0.098(4) Uani 1 4 0 d .
C13 C 1.0763(13) 0.0860(11) 0.6740(7) 0.112(4) Uani 1 4 0 d .
C14 C 0.8625(12) 0.1503(11) 0.8212(6) 0.097(4) Uani 1 4 0 d .
C15 C 0.6900(14) 0.0753(10) 0.5613(7) 0.101(4) Uani 1 4 0 d .
C16 C 0.8035(14) 0.0626(13) 0.5077(7) 0.121(5) Uani 1 4 0 d .
C17 C 0.6600(18) -0.0377(11) 0.5997(9) 0.147(6) Uani 1 4 0 d .
C18 C 0.5723(11) 0.2054(10) 0.6818(7) 0.083(3) Uani 1 4 0 d .
C19 C 0.5831(14) 0.3100(11) 0.7286(8) 0.109(4) Uani 1 4 0 d .
C20 C 0.4470(14) 0.2107(17) 0.6328(10) 0.158(8) Uani 1 4 0 d .
H2 H 1.10214 0.44147 0.73564 0.0875 Uiso 1 4 0 calc R
H3 H 1.11013 0.61536 0.67441 0.0957 Uiso 1 4 0 calc R
H7 H 0.63569 0.47503 0.44284 0.1015 Uiso 1 4 0 calc R
H8 H 0.60652 0.3006 0.5022 0.0970 Uiso 1 4 0 calc R
H11A H 0.91637 0.75199 0.57398 0.1043 Uiso 1 4 0 calc R
H11B H 1.02229 0.69841 0.52058 0.1043 Uiso 1 4 0 calc R
H12A H 0.7509 0.69994 0.49371 0.1171 Uiso 1 4 0 calc R
H12B H 0.85636 0.64509 0.44101 0.1171 Uiso 1 4 0 calc R
H13A H 1.01538 0.0271 0.65387 0.1344 Uiso 1 4 0 calc R
H13B H 1.14395 0.05153 0.70846 0.1344 Uiso 1 4 0 calc R
H13C H 1.11998 0.1226 0.63337 0.1344 Uiso 1 4 0 calc R
H14A H 0.92545 0.11645 0.85853 0.1164 Uiso 1 4 0 calc R
H14B H 0.79696 0.09317 0.80366 0.1164 Uiso 1 4 0 calc R
H14C H 0.8166 0.21416 0.84308 0.1164 Uiso 1 4 0 calc R
H15 H 0.60759 0.09913 0.53134 0.1211 Uiso 1 4 0 calc R
H16A H 0.77829 0.00539 0.47003 0.1447 Uiso 1 4 0 calc R
H16B H 0.88555 0.03876 0.53572 0.1447 Uiso 1 4 0 calc R
H16C H 0.81843 0.13552 0.48358 0.1447 Uiso 1 4 0 calc R
H17A H 0.74015 -0.06384 0.62849 0.1760 Uiso 1 4 0 calc R
H17B H 0.63302 -0.09464 0.56217 0.1760 Uiso 1 4 0 calc R
H17C H 0.58786 -0.0264 0.6328 0.1760 Uiso 1 4 0 calc R
H18 H 0.5641 0.13934 0.71589 0.0995 Uiso 1 4 0 calc R
H19A H 0.50277 0.31792 0.75605 0.1303 Uiso 1 4 0 calc R
H19B H 0.59235 0.37652 0.69685 0.1303 Uiso 1 4 0 calc R
H19C H 0.66141 0.30405 0.76365 0.1303 Uiso 1 4 0 calc R
H20A H 0.45061 0.27618 0.59954 0.1896 Uiso 1 4 0 calc R
H20B H 0.37041 0.21842 0.6632 0.1896 Uiso 1 4 0 calc R
H20C H 0.43785 0.14095 0.60335 0.1896 Uiso 1 4 0 calc R

loop_
_atom_site_aniso_label
_atom_site_aniso_U_11
_atom_site_aniso_U_22
_atom_site_aniso_U_33
_atom_site_aniso_U_12
_atom_site_aniso_U_13
_atom_site_aniso_U_23
Sn1 0.0709(5) 0.0730(5) 0.0726(6) 0.0082(4) 0.0137(4) 0.0099(4)
Cl1 0.0550(14) 0.0827(17) 0.0652(15) 0.0170(12) -0.0289(12) 0.0124(13)
P1 0.0713(18) 0.0688(16) 0.0696(17) -0.0083(14) 0.0039(14) 0.0041(14)
C1 0.064(6) 0.058(5) 0.059(6) -0.006(5) 0.007(5) 0.005(5)
C2 0.070(7) 0.073(7) 0.076(7) -0.010(6) 0.009(6) -0.005(6)
C3 0.074(7) 0.075(7) 0.092(9) -0.017(6) 0.015(7) -0.010(7)
C4 0.074(7) 0.055(6) 0.079(7) -0.003(5) 0.038(6) -0.002(5)
C5 0.062(6) 0.065(6) 0.061(6) -0.000(5) 0.018(5) 0.001(5)
C6 0.085(8) 0.070(7) 0.062(7) 0.011(6) 0.013(6) 0.002(5)
C7 0.100(9) 0.097(9) 0.056(7) 0.016(7) -0.003(6) 0.007(6)
C8 0.078(8) 0.089(8) 0.073(8) -0.009(6) -0.012(6) -0.007(6)
C9 0.070(7) 0.079(7) 0.052(6) -0.004(6) 0.004(5) 0.007(5)
C10 0.051(5) 0.067(6) 0.052(6) -0.007(5) 0.015(5) -0.001(5)
C11 0.095(9) 0.077(7) 0.092(9) -0.006(6) 0.034(8) 0.010(6)
C12 0.112(10) 0.088(8) 0.096(9) 0.022(8) 0.036(9) 0.036(7)
C13 0.101(9) 0.103(10) 0.135(11) 0.020(8) 0.031(9) -0.012(9)
C14 0.114(10) 0.103(9) 0.075(7) 0.007(8) 0.015(7) 0.030(7)
C15 0.123(10) 0.087(8) 0.091(9) -0.016(8) -0.017(8) -0.011(7)
C16 0.133(12) 0.132(12) 0.098(10) -0.003(10) 0.020(9) -0.033(9)
C17 0.209(17) 0.089(10) 0.143(13) -0.045(11) 0.016(12) -0.003(9)
C18 0.066(7) 0.096(8) 0.089(8) -0.023(6) 0.013(6) 0.009(7)
C19 0.103(10) 0.113(10) 0.116(10) 0.008(8) 0.047(9) 0.016(9)
C20 0.077(10) 0.24(2) 0.157(15) -0.025(11) 0.001(10) 0.025(14)

loop_
_atom_type_symbol
_atom_type_description
_atom_type_scat_dispersion_real
_atom_type_scat_dispersion_imag
_atom_type_scat_source
C C 0.0033 0.0016
;
International Tables for Crystallography
(1992, Vol. C, Tables 4.2.6.8 and 6.1.1.4)
;
H H 0.0000 0.0000
;
International Tables for Crystallography
(1992, Vol. C, Table 6.1.1.4)
;
Cl Cl 0.1484 0.1585
;
International Tables for Crystallography
(1992, Vol. C, Tables 4.2.6.8 and 6.1.1.4)
;
P P 0.1023 0.0942
;
International Tables for Crystallography
(1992, Vol. C, Tables 4.2.6.8 and 6.1.1.4)
;
Sn Sn -0.6537 1.4246
;
International Tables for Crystallography
(1992, Vol. C, Tables 4.2.6.8 and 6.1.1.4)
;

loop_
_geom_angle_atom_site_label_1
_geom_angle_atom_site_label_2
_geom_angle_atom_site_label_3
_geom_angle
_geom_angle_publ_flag
Cl1 Sn1 P1 168.93(8) yes
Cl1 Sn1 C1 94.6(2) yes
Cl1 Sn1 C13 95.5(3) yes
Cl1 Sn1 C14 90.4(3) yes
P1 Sn1 C1 76.3(2) yes
P1 Sn1 C13 94.1(3) yes
P1 Sn1 C14 90.2(3) yes
C1 Sn1 C13 114.5(4) yes
C1 Sn1 C14 127.8(4) yes
C13 Sn1 C14 116.7(5) yes
Sn1 P1 C9 95.5(3) yes
Sn1 P1 C15 128.1(4) yes
Sn1 P1 C18 112.6(4) yes
C9 P1 C15 105.9(5) yes
C9 P1 C18 105.4(5) yes
C15 P1 C18 106.5(6) yes
Sn1 C1 C2 118.8(7) yes
Sn1 C1 C10 121.6(6) yes
C2 C1 C10 119.2(9) yes
C1 C2 C3 123.9(9) yes
C2 C3 C4 118.4(10) yes
C3 C4 C5 119.6(9) yes
C3 C4 C11 131.6(10) yes
C5 C4 C11 108.8(9) yes
C4 C5 C6 112.2(9) yes
C4 C5 C10 123.8(9) yes
C6 C5 C10 124.0(9) yes
C5 C6 C7 118.4(10) yes
C5 C6 C12 108.7(9) yes
C7 C6 C12 133.0(10) yes
C6 C7 C8 119.0(10) yes
C7 C8 C9 123.6(10) yes
P1 C9 C8 124.8(8) yes
P1 C9 C10 115.6(7) yes
C8 C9 C10 119.5(9) yes
C1 C10 C5 115.1(8) yes
C1 C10 C9 129.5(9) yes
C5 C10 C9 115.5(8) yes
C4 C11 C12 103.2(9) yes
C6 C12 C11 107.2(10) yes
P1 C15 C16 112.3(9) yes
P1 C15 C17 109.0(9) yes
C16 C15 C17 111.8(11) yes
P1 C18 C19 110.1(8) yes
P1 C18 C20 115.0(10) yes
C19 C18 C20 109.3(11) yes
C1 C2 H2 118.031 no
C3 C2 H2 118.038 no
C2 C3 H3 120.796 no
C4 C3 H3 120.797 no
C6 C7 H7 120.498 no
C8 C7 H7 120.488 no
C7 C8 H8 118.208 no
C9 C8 H8 118.217 no
C4 C11 H11A 111.128 no
C4 C11 H11B 111.128 no
C12 C11 H11A 111.122 no
C12 C11 H11B 111.125 no
H11A C11 H11B 109.070 no
C6 C12 H12A 110.283 no
C6 C12 H12B 110.280 no
C11 C12 H12A 110.284 no
C11 C12 H12B 110.276 no
H12A C12 H12B 108.534 no
Sn1 C13 H13A 109.477 no
Sn1 C13 H13B 109.471 no
Sn1 C13 H13C 109.474 no
H13A C13 H13B 109.471 no
H13A C13 H13C 109.469 no
H13B C13 H13C 109.465 no
Sn1 C14 H14A 109.472 no
Sn1 C14 H14B 109.470 no
Sn1 C14 H14C 109.475 no
H14A C14 H14B 109.463 no
H14A C14 H14C 109.480 no
H14B C14 H14C 109.467 no
P1 C15 H15 107.853 no
C16 C15 H15 107.854 no
C17 C15 H15 107.852 no
C15 C16 H16A 109.474 no
C15 C16 H16B 109.466 no
C15 C16 H16C 109.466 no
H16A C16 H16B 109.476 no
H16A C16 H16C 109.480 no
H16B C16 H16C 109.465 no
C15 C17 H17A 109.468 no
C15 C17 H17B 109.468 no
C15 C17 H17C 109.472 no
H17A C17 H17B 109.475 no
H17A C17 H17C 109.476 no
H17B C17 H17C 109.468 no
P1 C18 H18 107.374 no
C19 C18 H18 107.371 no
C20 C18 H18 107.371 no
C18 C19 H19A 109.474 no
C18 C19 H19B 109.471 no
C18 C19 H19C 109.470 no
H19A C19 H19B 109.474 no
H19A C19 H19C 109.471 no
H19B C19 H19C 109.467 no
C18 C20 H20A 109.475 no
C18 C20 H20B 109.466 no
C18 C20 H20C 109.469 no
H20A C20 H20B 109.473 no
H20A C20 H20C 109.469 no
H20B C20 H20C 109.476 no

loop_
_geom_bond_atom_site_label_1
_geom_bond_atom_site_label_2
_geom_bond_distance
_geom_bond_publ_flag
Sn1 Cl1 2.626(2) yes
Sn1 P1 2.912(3) yes
Sn1 C1 2.171(9) yes
Sn1 C13 2.122(13) yes
Sn1 C14 2.119(12) yes
P1 C9 1.820(10) yes
P1 C15 1.849(12) yes
P1 C18 1.863(12) yes
C1 C2 1.368(14) yes
C1 C10 1.440(12) yes
C2 C3 1.400(15) yes
C3 C4 1.358(16) yes
C4 C5 1.391(14) yes
C4 C11 1.553(15) yes
C5 C6 1.403(14) yes
C5 C10 1.423(13) yes
C6 C7 1.374(16) yes
C6 C12 1.493(16) yes
C7 C8 1.415(17) yes
C8 C9 1.357(15) yes
C9 C10 1.445(13) yes
C11 C12 1.521(18) yes
C15 C16 1.55(2) yes
C15 C17 1.541(19) yes
C18 C19 1.495(18) yes
C18 C20 1.493(18) yes
C2 H2 0.950 no
C3 H3 0.950 no
C7 H7 0.950 no
C8 H8 0.950 no
C11 H11A 0.990 no
C11 H11B 0.990 no
C12 H12A 0.990 no
C12 H12B 0.990 no
C13 H13A 0.980 no
C13 H13B 0.980 no
C13 H13C 0.980 no
C14 H14A 0.980 no
C14 H14B 0.980 no
C14 H14C 0.980 no
C15 H15 1.000 no
C16 H16A 0.980 no
C16 H16B 0.980 no
C16 H16C 0.980 no
C17 H17A 0.980 no
C17 H17B 0.980 no
C17 H17C 0.980 no
C18 H18 1.000 no
C19 H19A 0.980 no
C19 H19B 0.980 no
C19 H19C 0.980 no
C20 H20A 0.980 no
C20 H20B 0.980 no
C20 H20C 0.980 no

loop_
_geom_contact_atom_site_label_1
_geom_contact_atom_site_label_2
_geom_contact_distance
_geom_contact_publ_flag
_geom_contact_site_symmetry_2
Cl1 C2 3.359(11) no .
C1 C4 2.810(13) no .
C2 C5 2.711(14) no .
C3 C6 3.587(15) no .
C3 C10 2.854(14) no .
C4 C7 3.591(15) no .
C5 C8 2.727(15) no .
C6 C9 2.833(14) no .
C7 C10 2.852(14) no .
C8 C15 3.322(17) no .
C8 C18 3.570(17) no .
C8 C20 3.54(2) no .
C9 C16 3.343(18) no .
C9 C19 3.226(17) no .
C9 C20 3.473(19) no .
C15 C20 3.26(2) no .
C17 C18 3.371(19) no .
C5 C14 3.529(16) no 2_656
C14 C5 3.529(16) no 2_646
Sn1 H2 3.0547 no .
Sn1 H19C 3.3640 no .
Cl1 H2 2.6032 no .
Cl1 H13B 3.3031 no .
Cl1 H14A 3.1497 no .
P1 H8 2.9210 no .
P1 H13A 3.4397 no .
P1 H14B 3.3069 no .
P1 H16B 2.9888 no .
P1 H16C 2.9617 no .
P1 H17A 2.9361 no .
P1 H17C 2.8604 no .
P1 H19B 2.9148 no .
P1 H19C 2.8685 no .
P1 H20A 3.0090 no .
P1 H20C 2.9731 no .
C1 H3 3.2906 no .
C1 H13C 3.5176 no .
C1 H19C 3.4857 no .
C3 H11A 2.9835 no .
C3 H11B 2.9751 no .
C4 H2 3.2168 no .
C4 H12A 3.0833 no .
C4 H12B 3.0738 no .
C5 H3 3.2423 no .
C5 H7 3.2522 no .
C5 H11A 3.0479 no .
C5 H11B 3.0610 no .
C5 H12A 3.0156 no .
C5 H12B 3.0143 no .
C6 H8 3.2492 no .
C6 H11A 3.0859 no .
C6 H11B 3.0950 no .
C7 H12A 2.9403 no .
C7 H12B 2.9329 no .
C8 H15 3.0441 no .
C8 H16C 3.0211 no .
C8 H19B 3.3383 no .
C8 H20A 2.8665 no .
C9 H7 3.2874 no .
C9 H15 3.0526 no .
C9 H16C 2.8961 no .
C9 H19B 2.7812 no .
C9 H19C 3.4566 no .
C9 H20A 3.0879 no .
C10 H2 3.2752 no .
C10 H8 3.2750 no .
C10 H19B 3.1242 no .
C10 H19C 3.5882 no .
C11 H3 2.8967 no .
C12 H7 2.8863 no .
C13 H16B 3.1005 no .
C14 H18 3.4488 no .
C14 H19C 2.8593 no .
C15 H8 2.9621 no .
C15 H18 3.2341 no .
C15 H20A 3.4776 no .
C15 H20C 2.8036 no .
C16 H8 3.4313 no .
C16 H13A 3.3107 no .
C16 H17A 2.7532 no .
C16 H17B 2.7500 no .
C16 H17C 3.4008 no .
C17 H16A 2.7454 no .
C17 H16B 2.7632 no .
C17 H16C 3.3985 no .
C17 H18 3.1568 no .
C17 H20C 3.0731 no .
C18 H8 3.4753 no .
C18 H14B 3.3253 no .
C18 H15 3.0381 no .
C18 H17C 2.8794 no .
C19 H14B 3.5506 no .
C19 H14C 3.2300 no .
C19 H20A 2.6413 no .
C19 H20B 2.6088 no .
C19 H20C 3.2862 no .
C20 H8 3.1255 no .
C20 H15 2.8441 no .
C20 H17C 3.1320 no .
C20 H19A 2.5921 no .
C20 H19B 2.6596 no .
C20 H19C 3.2849 no .
H2 H3 2.3330 no .
H3 H11A 3.0367 no .
H3 H11B 3.0260 no .
H7 H8 2.3461 no .
H7 H12A 3.0118 no .
H7 H12B 2.9914 no .
H8 H15 2.4315 no .
H8 H16C 2.9207 no .
H8 H20A 2.4501 no .
H8 H20C 3.1890 no .
H11A H12A 2.2214 no .
H11A H12B 2.7467 no .
H11B H12A 2.7401 no .
H11B H12B 2.2212 no .
H13A H16B 2.4338 no .
H13A H17A 2.9749 no .
H13C H16B 3.0173 no .
H14B H18 2.7945 no .
H14B H19C 2.9027 no .
H14C H18 3.4275 no .
H14C H19C 2.3078 no .
H15 H16A 2.3760 no .
H15 H16B 2.8799 no .
H15 H16C 2.3801 no .
H15 H17A 2.8712 no .
H15 H17B 2.3601 no .
H15 H17C 2.3755 no .
H15 H18 3.4279 no .
H15 H20A 2.9361 no .
H15 H20C 2.2681 no .
H16A H17A 3.0286 no .
H16A H17B 2.5730 no .
H16B H17A 2.5955 no .
H16B H17B 3.0506 no .
H17A H18 3.4251 no .
H17B H20C 3.5076 no .
H17C H18 2.4853 no .
H17C H20C 2.5182 no .
H18 H19A 2.3225 no .
H18 H19B 2.8323 no .
H18 H19C 2.3149 no .
H18 H20A 2.8311 no .
H18 H20B 2.3076 no .
H18 H20C 2.3272 no .
H19A H20A 2.8872 no .
H19A H20B 2.3817 no .
H19A H20C 3.4880 no .
H19B H20A 2.4894 no .
H19B H20B 2.9397 no .
H19B H20C 3.5542 no .
H19C H20A 3.5475 no .
H19C H20B 3.4902 no .
Cl1 H3 2.8853 no 2_746
Cl1 H8 3.4610 no 4_555
Cl1 H16C 3.3836 no 4_555
C1 H12B 2.9771 no 3_766
C2 H12B 2.9789 no 3_766
C2 H17C 3.4542 no 2_656
C2 H18 2.9346 no 2_656
C3 H12B 3.1992 no 3_766
C3 H14B 3.5854 no 2_656
C3 H18 2.7618 no 2_656
C3 H19A 3.4646 no 2_656
C4 H12B 3.3373 no 3_766
C4 H14B 3.2179 no 2_656
C4 H14C 3.4189 no 2_656
C4 H18 3.4445 no 2_656
C5 H11B 3.1565 no 3_766
C5 H12B 3.2939 no 3_766
C5 H14A 3.5131 no 2_656
C5 H14B 3.0105 no 2_656
C5 H14C 3.5110 no 2_656
C6 H11B 3.4034 no 3_766
C6 H14A 3.3790 no 2_656
C6 H14B 3.5203 no 2_656
C6 H14C 3.5648 no 2_656
C7 H11B 3.4255 no 3_766
C7 H14A 3.5093 no 4_454
C8 H11B 3.2461 no 3_766
C9 H11B 3.0475 no 3_766
C10 H11B 2.9862 no 3_766
C10 H12B 3.1607 no 3_766
C10 H14B 3.2480 no 2_656
C11 H14C 3.3884 no 2_656
C11 H16C 3.3037 no 3_766
C12 H14C 3.4872 no 2_656
C12 H20A 3.2769 no 3_666
C13 H16A 3.2530 no 3_756
C13 H19A 3.5135 no 2_646
C13 H20B 3.3602 no 1_655
C14 H19B 3.2769 no 2_646
C16 H11B 3.3731 no 3_766
C16 H13C 3.4816 no 3_756
C16 H16B 3.4840 no 3_756
C17 H14C 3.1057 no 2_646
C17 H15 3.5417 no 3_656
C17 H19C 3.4970 no 2_646
C18 H3 3.4467 no 2_646
C19 H3 3.5438 no 2_646
C19 H13A 3.5100 no 2_656
C19 H17A 3.3829 no 2_656
C20 H12A 3.1150 no 3_666
C20 H13C 3.4489 no 1_455
H2 H12B 3.4057 no 3_766
H2 H13B 2.9803 no 2_756
H2 H17C 3.1707 no 2_656
H2 H18 3.0316 no 2_656
H3 Cl1 2.8853 no 2_756
H3 C18 3.4467 no 2_656
H3 C19 3.5438 no 2_656
H3 H7 3.5883 no 3_766
H3 H13B 3.2372 no 2_756
H3 H18 2.7464 no 2_656
H3 H19A 2.9588 no 2_656
H3 H20B 3.1726 no 2_656
H7 H3 3.5883 no 3_766
H7 H7 3.5790 no 3_666
H7 H14A 2.7445 no 4_454
H7 H20A 3.1379 no 3_666
H8 Cl1 3.4610 no 4_454
H8 H12A 3.5993 no 3_666
H8 H14A 3.2251 no 4_454
H8 H17B 3.5605 no 3_656
H11A H14C 2.8979 no 2_656
H11A H16B 3.4589 no 1_565
H11A H16C 3.2118 no 3_766
H11A H17A 3.0083 no 1_565
H11A H17B 3.3686 no 1_565
H11A H19A 3.2230 no 2_656
H11A H19C 3.1489 no 2_656
H11B C5 3.1565 no 3_766
H11B C6 3.4034 no 3_766
H11B C7 3.4255 no 3_766
H11B C8 3.2461 no 3_766
H11B C9 3.0475 no 3_766
H11B C10 2.9862 no 3_766
H11B C16 3.3731 no 3_766
H11B H16B 3.4073 no 3_766
H11B H16C 2.5328 no 3_766
H12A C20 3.1150 no 3_666
H12A H8 3.5993 no 3_666
H12A H13C 3.4254 no 3_766
H12A H14A 3.4464 no 2_656
H12A H14C 3.0769 no 2_656
H12A H17B 2.9982 no 1_565
H12A H20A 2.5652 no 3_666
H12A H20B 3.1644 no 3_666
H12A H20C 3.1242 no 3_666
H12B C1 2.9771 no 3_766
H12B C2 2.9789 no 3_766
H12B C3 3.1992 no 3_766
H12B C4 3.3373 no 3_766
H12B C5 3.2939 no 3_766
H12B C10 3.1607 no 3_766
H12B H2 3.4057 no 3_766
H12B H13C 3.0661 no 3_766
H12B H20A 3.2599 no 3_666
H12B H20B 3.2822 no 3_666
H13A C19 3.5100 no 2_646
H13A H16A 3.1755 no 3_756
H13A H19A 2.9668 no 2_646
H13A H19B 3.4636 no 2_646
H13A H19C 3.5554 no 2_646
H13B H2 2.9803 no 2_746
H13B H3 3.2372 no 2_746
H13B H16A 3.4375 no 3_756
H13B H19A 3.2077 no 2_646
H13B H20B 3.1570 no 1_655
H13C C16 3.4816 no 3_756
H13C C20 3.4489 no 1_655
H13C H12A 3.4254 no 3_766
H13C H12B 3.0661 no 3_766
H13C H16A 2.6589 no 3_756
H13C H16B 3.5986 no 3_756
H13C H20B 2.7798 no 1_655
H13C H20C 3.2839 no 1_655
H14A C5 3.5131 no 2_646
H14A C6 3.3790 no 2_646
H14A C7 3.5093 no 4_555
H14A H7 2.7445 no 4_555
H14A H8 3.2251 no 4_555
H14A H12A 3.4464 no 2_646
H14A H19B 3.0006 no 2_646
H14B C3 3.5854 no 2_646
H14B C4 3.2179 no 2_646
H14B C5 3.0105 no 2_646
H14B C6 3.5203 no 2_646
H14B C10 3.2480 no 2_646
H14B H19B 2.7850 no 2_646
H14C C4 3.4189 no 2_646
H14C C5 3.5110 no 2_646
H14C C6 3.5648 no 2_646
H14C C11 3.3884 no 2_646
H14C C12 3.4872 no 2_646
H14C C17 3.1057 no 2_656
H14C H11A 2.8979 no 2_646
H14C H12A 3.0769 no 2_646
H14C H17A 2.7333 no 2_656
H14C H17B 2.8557 no 2_656
H14C H17C 3.2253 no 2_656
H15 C17 3.5417 no 3_656
H15 H15 3.3318 no 3_656
H15 H17B 2.8598 no 3_656
H15 H17C 3.5559 no 3_656
H16A C13 3.2530 no 3_756
H16A H13A 3.1755 no 3_756
H16A H13B 3.4375 no 3_756
H16A H13C 2.6589 no 3_756
H16A H16B 3.4280 no 3_756
H16A H20C 3.0130 no 3_656
H16B C16 3.4840 no 3_756
H16B H11A 3.4589 no 1_545
H16B H11B 3.4073 no 3_766
H16B H13C 3.5986 no 3_756
H16B H16A 3.4280 no 3_756
H16B H16B 2.8621 no 3_756
H16C Cl1 3.3836 no 4_454
H16C C11 3.3037 no 3_766
H16C H11A 3.2118 no 3_766
H16C H11B 2.5328 no 3_766
H17A C19 3.3829 no 2_646
H17A H11A 3.0083 no 1_545
H17A H14C 2.7333 no 2_646
H17A H19A 3.5035 no 2_646
H17A H19B 3.5513 no 2_646
H17A H19C 2.6373 no 2_646
H17B H8 3.5605 no 3_656
H17B H11A 3.3686 no 1_545
H17B H12A 2.9982 no 1_545
H17B H14C 2.8557 no 2_646
H17B H15 2.8598 no 3_656
H17B H20C 3.0804 no 3_656
H17C C2 3.4542 no 2_646
H17C H2 3.1707 no 2_646
H17C H14C 3.2253 no 2_646
H17C H15 3.5559 no 3_656
H18 C2 2.9346 no 2_646
H18 C3 2.7618 no 2_646
H18 C4 3.4445 no 2_646
H18 H2 3.0316 no 2_646
H18 H3 2.7464 no 2_646
H19A C3 3.4646 no 2_646
H19A C13 3.5135 no 2_656
H19A H3 2.9588 no 2_646
H19A H11A 3.2230 no 2_646
H19A H13A 2.9668 no 2_656
H19A H13B 3.2077 no 2_656
H19A H17A 3.5035 no 2_656
H19B C14 3.2769 no 2_656
H19B H13A 3.4636 no 2_656
H19B H14A 3.0006 no 2_656
H19B H14B 2.7850 no 2_656
H19B H17A 3.5513 no 2_656
H19C C17 3.4970 no 2_656
H19C H11A 3.1489 no 2_646
H19C H13A 3.5554 no 2_656
H19C H17A 2.6373 no 2_656
H20A C12 3.2769 no 3_666
H20A H7 3.1379 no 3_666
H20A H12A 2.5652 no 3_666
H20A H12B 3.2599 no 3_666
H20B C13 3.3602 no 1_455
H20B H3 3.1726 no 2_646
H20B H12A 3.1644 no 3_666
H20B H12B 3.2822 no 3_666
H20B H13B 3.1570 no 1_455
H20B H13C 2.7798 no 1_455
H20C H12A 3.1242 no 3_666
H20C H13C 3.2839 no 1_455
H20C H16A 3.0130 no 3_656
H20C H17B 3.0804 no 3_656

loop_
_geom_torsion_atom_site_label_1
_geom_torsion_atom_site_label_2
_geom_torsion_atom_site_label_3
_geom_torsion_atom_site_label_4
_geom_torsion
_geom_torsion_publ_flag
Cl1 Sn1 C1 C2 4.1(6) no
Cl1 Sn1 C1 C10 176.5(6) no
P1 Sn1 C1 C2 177.7(7) no
P1 Sn1 C1 C10 -9.9(6) no
C1 Sn1 P1 C9 9.7(3) no
C1 Sn1 P1 C15 124.9(3) no
C1 Sn1 P1 C18 -99.4(3) no
C13 Sn1 P1 C9 -104.5(4) no
C13 Sn1 P1 C15 10.7(4) no
C13 Sn1 P1 C18 146.4(4) no
C14 Sn1 P1 C9 138.7(4) no
C14 Sn1 P1 C15 -106.2(4) no
C14 Sn1 P1 C18 29.6(4) no
C13 Sn1 C1 C2 -94.0(7) no
C13 Sn1 C1 C10 78.3(7) no
C14 Sn1 C1 C2 98.2(7) no
C14 Sn1 C1 C10 -89.4(7) no
Sn1 P1 C9 C8 173.2(7) no
Sn1 P1 C9 C10 -9.9(6) no
Sn1 P1 C15 C16 -51.1(9) no
Sn1 P1 C15 C17 73.3(9) no
Sn1 P1 C18 C19 47.7(7) no
Sn1 P1 C18 C20 171.6(5) no
C9 P1 C15 C16 59.3(8) no
C9 P1 C15 C17 -176.2(7) no
C15 P1 C9 C8 41.0(10) no
C15 P1 C9 C10 -142.1(7) no
C9 P1 C18 C19 -55.1(7) no
C9 P1 C18 C20 68.9(8) no
C18 P1 C9 C8 -71.6(9) no
C18 P1 C9 C10 105.3(7) no
C15 P1 C18 C19 -167.3(6) no
C15 P1 C18 C20 -43.3(9) no
C18 P1 C15 C16 171.1(7) no
C18 P1 C15 C17 -64.4(9) no
Sn1 C1 C2 C3 173.3(6) no
Sn1 C1 C10 C5 -172.2(5) no
Sn1 C1 C10 C9 7.4(13) no
C2 C1 C10 C5 0.2(13) no
C2 C1 C10 C9 179.7(8) no
C10 C1 C2 C3 0.7(15) no
C1 C2 C3 C4 -1.3(16) no
C2 C3 C4 C5 0.9(16) no
C2 C3 C4 C11 -179.3(9) no
C3 C4 C5 C6 -179.1(9) no
C3 C4 C5 C10 0.0(16) no
C3 C4 C11 C12 179.1(11) no
C5 C4 C11 C12 -1.1(11) no
C11 C4 C5 C6 1.1(12) no
C11 C4 C5 C10 -179.8(8) no
C4 C5 C6 C7 178.6(9) no
C4 C5 C6 C12 -0.6(12) no
C4 C5 C10 C1 -0.5(14) no
C4 C5 C10 C9 179.9(9) no
C6 C5 C10 C1 178.4(9) no
C6 C5 C10 C9 -1.1(14) no
C10 C5 C6 C7 -0.5(15) no
C10 C5 C6 C12 -179.7(8) no
C5 C6 C7 C8 1.8(16) no
C5 C6 C12 C11 -0.1(12) no
C7 C6 C12 C11 -179.2(11) no
C12 C6 C7 C8 -179.1(11) no
C6 C7 C8 C9 -1.6(17) no
C7 C8 C9 P1 176.8(9) no
C7 C8 C9 C10 -0.1(16) no
P1 C9 C10 C1 4.8(13) no
P1 C9 C10 C5 -175.7(6) no
C8 C9 C10 C1 -178.1(9) no
C8 C9 C10 C5 1.4(13) no
C4 C11 C12 C6 0.7(12) no
